data_2011962
loop_
_publ_author_name
'Kelson, Eric P.'
'Phengsy, Proma P.'
'Arif, Atta M.'

_publ_section_title
;
 A
 chloro(2-pyridinecarboxaldehyde)(2,2':6',2''-terpyridine)ruthenium(II)
 complex
;
_journal_issue 5
_journal_name_full 'Acta Crystallographica Section C'
_journal_page_first 517
_journal_page_last 519
_journal_paper_doi 10.1107/S0108270101001305
_journal_volume 57
_journal_year 2001
_chemical_formula_iupac
;[RuCl(C6 H5 N O)(C15 H11 N3)]1.8[RuCl(C6 H5 N O2 )(C15 H11 N3 )]0.2 (ClO4 )2
 ,
CHCl3 , H2 O
;
_chemical_formula_moiety
;
1.8C21 H16 Cl N4 O Ru + , 0.2C21 H16 Cl N4 O2 Ru + , 2ClO4 - , CHCl3 , H2 O
;
_chemical_formula_sum 'C43 H35 Cl7 N8 O11.2 Ru2'
_chemical_formula_weight 1293.11
_chemical_name_systematic
;
Chloro(2-pyridinecarboxaldehyde)(2,2':6',2"-terpyridine)ruthenium(II)
Perchlorate,
Chloro(2-pyridinecarboxylic acid)(2,2':6',2"-terpyridine)ruthenium(II)
Perchlorate, Chloroform, Hydrate (1.8/0.2/1/1)
;
_space_group_IT_number 2
_symmetry_cell_setting triclinic
_symmetry_space_group_name_Hall '-P 1'
_symmetry_space_group_name_H-M 'P -1'
_cell_angle_alpha 68.7915(12)
_cell_angle_beta 83.8241(10)
_cell_angle_gamma 87.0651(11)
_cell_formula_units_Z 2
_cell_length_a 10.8871(2)
_cell_length_b 13.4187(3)
_cell_length_c 17.9641(4)
_cell_measurement_reflns_used 21341
_cell_measurement_temperature 200(2)
_cell_measurement_theta_max 32.60
_cell_measurement_theta_min 2.14
_cell_volume 2432.23(9)
_computing_cell_refinement 'DENZO-SMN (Otwinowski & Minor, 1997)'
_computing_data_collection 'COLLECT (Nonius, 1998)'
_computing_data_reduction DENZO-SMN
_computing_molecular_graphics 'WinGX (Farrugia, 1999) and  ORTEP3 (Farrugia, 1997)'
_computing_publication_material 'SHELXL97 and IUCr SHELXL97 template'
_computing_structure_refinement 'SHELXL97 (Sheldrick, 1997)'
_computing_structure_solution 'SIR97 (Altomare et al., 1997)'
_diffrn_ambient_temperature 200(2)
_diffrn_measured_fraction_theta_full .973
_diffrn_measured_fraction_theta_max .902
_diffrn_measurement_device 'Nonius KappaCCD Diffractometer'
_diffrn_measurement_method 'Phi plus Omega Scan'
_diffrn_radiation_monochromator graphite
_diffrn_radiation_source 'fine-focus sealed tube'
_diffrn_radiation_type MoK\a
_diffrn_radiation_wavelength .71073
_diffrn_reflns_av_R_equivalents .0298
_diffrn_reflns_av_sigmaI/netI .0706
_diffrn_reflns_limit_h_max 16
_diffrn_reflns_limit_h_min -16
_diffrn_reflns_limit_k_max 18
_diffrn_reflns_limit_k_min -19
_diffrn_reflns_limit_l_max 27
_diffrn_reflns_limit_l_min -19
_diffrn_reflns_number 21341
_diffrn_reflns_theta_full 25.00
_diffrn_reflns_theta_max 32.60
_diffrn_reflns_theta_min 2.14
_diffrn_standards_decay_% <2.0
_exptl_absorpt_coefficient_mu 1.074
_exptl_absorpt_correction_T_max .9190
_exptl_absorpt_correction_T_min .7530
_exptl_absorpt_correction_type multi-scan
_exptl_absorpt_process_details '(DENZO-SMN; Otwinowski & Minor, 1997)'
_exptl_crystal_colour 'dark red'
_exptl_crystal_density_diffrn 1.766
_exptl_crystal_density_method 'not measured'
_exptl_crystal_description prism
_exptl_crystal_F_000 1291
_exptl_crystal_size_max .28
_exptl_crystal_size_mid .20
_exptl_crystal_size_min .08
_refine_diff_density_max .890
_refine_diff_density_min -.893
_refine_ls_extinction_coef .0019(3)
_refine_ls_extinction_method 'SHELXL97 (Sheldrick, 1997)'
_refine_ls_goodness_of_fit_ref 1.017
_refine_ls_hydrogen_treatment constr
_refine_ls_matrix_type full
_refine_ls_number_parameters 652
_refine_ls_number_reflns 16021
_refine_ls_number_restraints 1
_refine_ls_restrained_S_all 1.017
_refine_ls_R_factor_all .0867
_refine_ls_R_factor_gt .0486
_refine_ls_shift/su_max .001
_refine_ls_shift/su_mean .000
_refine_ls_structure_factor_coef Fsqd
_refine_ls_weighting_details 'calc w=1/[\s^2^(Fo^2^)+(0.0395P)^2^+2.2430P] where P=(Fo^2^+2Fc^2^)/3'
_refine_ls_weighting_scheme calc
_refine_ls_wR_factor_ref .1162
_reflns_number_gt 11021
_reflns_number_total 16021
_reflns_threshold_expression I>2\s(I)
_cod_data_source_file fg1610.cif
_cod_data_source_block I
_cod_depositor_comments
;
The following automatic conversions were performed:

'_exptl_absorpt_correction_type' value 'Multi-scan' changed to
'multi-scan' according to
/home/saulius/struct/CIF-dictionaries/cif_core.dic dictionary named
'cif_core.dic' version 2.4.1 from 2010-06-29.

Automatic conversion script
Id: cif_fix_values 1715 2011-07-08 13:25:40Z adriana 
;
_cod_database_code 2011962
_cod_database_fobs_code 2011962

loop_
_symmetry_equiv_pos_as_xyz
'x, y, z'
'-x, -y, -z'

loop_
_atom_site_label
_atom_site_fract_x
_atom_site_fract_y
_atom_site_fract_z
_atom_site_U_iso_or_equiv
_atom_site_adp_type
_atom_site_calc_flag
_atom_site_refinement_flags
_atom_site_occupancy
_atom_site_disorder_assembly
_atom_site_disorder_group
_atom_site_type_symbol
Ru1A .05068(2) .447944(18) .282976(13) .02472(7) Uani d . 1 . . Ru
Ru1B -.41894(2) -.12194(2) .317285(13) .02683(7) Uani d . 1 . . Ru
Cl1A -.08773(7) .36858(6) .40013(4) .03124(15) Uani d . 1 . . Cl
Cl1B -.52710(7) -.19643(7) .44823(5) .03993(19) Uani d . 1 . . Cl
Cl2B -.88429(8) -.10861(7) .18935(5) .04210(19) Uani d . 1 . . Cl
Cl2A .48865(8) .29293(7) .16219(5) .0467(2) Uani d . 1 . . Cl
Cl3 .32203(16) .34890(19) -.07917(10) .1254(7) Uani d . 1 . . Cl
Cl4 .18199(15) .18206(11) .04475(9) .0878(4) Uani d . 1 . . Cl
Cl5 .11380(13) .40157(10) .01295(8) .0757(3) Uani d . 1 . . Cl
O1A -.0609(2) .58256(18) .24188(14) .0366(5) Uani d . 1 A . O
O1B -.5761(2) -.0377(2) .27106(14) .0400(5) Uani d . 1 . . O
O2A .5759(3) .2096(2) .16217(18) .0565(7) Uani d . 1 . . O
O2B -.9729(3) -.1863(3) .2384(2) .0812(10) Uani d . 1 . . O
O3A .3651(3) .2537(3) .1761(2) .0764(10) Uani d . 1 . . O
O3B -.9313(3) -.0527(3) .11434(18) .0798(11) Uani d . 1 . . O
O4A .5019(4) .3764(3) .0870(2) .1066(15) Uani d . 1 . . O
O4B -.7721(3) -.1607(3) .1765(2) .0840(11) Uani d . 1 . . O
O5A .5061(4) .3289(3) .2251(2) .0883(11) Uani d . 1 . . O
O5B -.8619(4) -.0380(3) .2292(2) .0828(10) Uani d . 1 . . O
O6 -.8141(3) -.1315(3) .40466(19) .0632(8) Uani d D 1 . . O
H61 -.826(5) -.119(4) .351(2) .095 Uiso d D 1 . . H
H62 -.734(4) -.150(4) .420(3) .095 Uiso d D 1 . . H
N1A .1482(2) .5351(2) .17764(14) .0283(5) Uani d . 1 . . N
N1B -.3592(2) -.0522(2) .19903(14) .0288(5) Uani d . 1 . . N
N2A .1719(2) .49094(19) .34739(13) .0254(5) Uani d . 1 . . N
N2B -.3372(3) -.0121(2) .35253(15) .0343(6) Uani d . 1 . . N
N3A .1536(2) .3187(2) .31828(14) .0276(5) Uani d . 1 . . N
N3B -.2714(2) -.2016(2) .35935(14) .0257(5) Uani d . 1 . . N
N4A -.0285(2) .3565(2) .23151(14) .0302(5) Uani d . 1 . . N
N4B -.4417(2) -.2608(2) .29600(14) .0304(5) Uani d . 1 . . N
C1A .2572(3) .5094(3) .14624(18) .0340(7) Uani d . 1 . . C
H1A .2950 .4425 .1737 .041 Uiso calc R 1 . . H
C1B -.2460(3) -.0586(3) .16262(19) .0371(7) Uani d . 1 . . C
H1B -.1815 -.0944 .1943 .045 Uiso calc R 1 . . H
C2A .3159(3) .5764(3) .0758(2) .0412(8) Uani d . 1 . . C
H2A .3935 .5560 .0557 .049 Uiso calc R 1 . . H
C2B -.2210(3) -.0141(3) .0799(2) .0449(8) Uani d . 1 . . C
H2B -.1401 -.0201 .0560 .054 Uiso calc R 1 . . H
C3A .2629(4) .6730(3) .0342(2) .0456(9) Uani d . 1 . . C
H3A .3029 .7197 -.0147 .055 Uiso calc R 1 . . H
C3B -.3130(4) .0388(3) .0319(2) .0456(8) Uani d . 1 . . C
H3B -.2969 .0686 -.0248 .055 Uiso calc R 1 . . H
C4A .1506(4) .7006(3) .0648(2) .0443(8) Uani d . 1 . . C
H4A .1117 .7668 .0373 .053 Uiso calc R 1 . . H
C4B -.4291(3) .0469(3) .06914(19) .0416(8) Uani d . 1 . . C
H4B -.4942 .0832 .0382 .050 Uiso calc R 1 . . H
C5A .0953(3) .6305(3) .13631(18) .0336(7) Uani d . 1 A . C
C5B -.4495(3) .0018(3) .15159(18) .0329(6) Uani d . 1 . . C
C6A -.0228(3) .6508(3) .1751(2) .0401(8) Uani d . 1 . . C
H6A -.0697 .7137 .1507 .048 Uiso calc PR .799(10) A 1 H
O1A2 -.1101(12) .7233(11) .1503(8) .054(5) Uiso d P .201(10) A 2 O
C6B -.5669(3) .0081(3) .1972(2) .0419(8) Uani d . 1 . . C
H6B -.6351 .0465 .1708 .050 Uiso calc R 1 . . H
C7A .1743(3) .5845(3) .35878(19) .0324(6) Uani d . 1 . . C
H7A .1187 .6403 .3332 .039 Uiso calc R 1 . . H
C7B -.3768(4) .0870(3) .3461(2) .0465(9) Uani d . 1 . . C
H7B -.4506 .1139 .3214 .056 Uiso calc R 1 . . H
C8A .2562(3) .6017(3) .4069(2) .0400(8) Uani d . 1 . . C
H8A .2549 .6676 .4155 .048 Uiso calc R 1 . . H
C8B -.3138(5) .1513(3) .3742(3) .0629(12) Uani d . 1 . . C
H8B -.3449 .2206 .3694 .075 Uiso calc R 1 . . H
C9A .3389(3) .5225(3) .4420(2) .0419(8) Uani d . 1 . . C
H9A .3955 .5332 .4751 .050 Uiso calc R 1 . . H
C9B -.2059(5) .1142(3) .4090(2) .0632(13) Uani d . 1 . . C
H9B -.1615 .1576 .4282 .076 Uiso calc R 1 . . H
C10A .3398(3) .4267(3) .42917(19) .0366(7) Uani d . 1 . . C
H10A .3982 .3719 .4521 .044 Uiso calc R 1 . . H
C10B -.1629(4) .0126(3) .4159(2) .0491(9) Uani d . 1 . . C
H10B -.0886 -.0144 .4398 .059 Uiso calc R 1 . . H
C11A .2543(3) .4120(2) .38232(16) .0283(6) Uani d . 1 . . C
C11B -.2294(3) -.0495(3) .38745(18) .0352(7) Uani d . 1 . . C
C12A .2425(3) .3124(3) .36726(17) .0295(6) Uani d . 1 . . C
C12B -.1940(3) -.1586(3) .39347(17) .0302(6) Uani d . 1 . . C
C13A .3075(3) .2167(3) .39965(19) .0358(7) Uani d . 1 . . C
H13A .3706 .2112 .4336 .043 Uiso calc R 1 . . H
C13B -.0967(3) -.2199(3) .43181(18) .0381(8) Uani d . 1 . . C
H13B -.0422 -.1907 .4562 .046 Uiso calc R 1 . . H
C14A .2775(3) .1294(3) .3811(2) .0433(8) Uani d . 1 . . C
H14A .3206 .0634 .4028 .052 Uiso calc R 1 . . H
C14B -.0800(3) -.3230(3) .43413(19) .0404(8) Uani d . 1 . . C
H14B -.0140 -.3654 .4607 .048 Uiso calc R 1 . . H
C15A .1860(3) .1372(3) .3313(2) .0410(8) Uani d . 1 . . C
H15A .1660 .0772 .3189 .049 Uiso calc R 1 . . H
C15B -.1580(3) -.3652(3) .39826(18) .0353(7) Uani d . 1 . . C
H15B -.1451 -.4361 .3989 .042 Uiso calc R 1 . . H
C16A .1240(3) .2338(3) .29992(18) .0326(6) Uani d . 1 . . C
C16B -.2556(3) -.3035(2) .36118(17) .0283(6) Uani d . 1 . . C
C17A .0226(3) .2573(3) .24811(18) .0340(7) Uani d . 1 . . C
C17B -.3506(3) -.3359(3) .32270(17) .0308(6) Uani d . 1 . . C
C18A -.0227(4) .1854(3) .2184(2) .0454(8) Uani d . 1 . . C
H18A .0137 .1163 .2297 .055 Uiso calc R 1 . . H
C18B -.3491(3) -.4330(3) .3114(2) .0413(8) Uani d . 1 . . C
H18B -.2863 -.4848 .3314 .050 Uiso calc R 1 . . H
C19A -.1216(4) .2162(4) .1722(2) .0548(10) Uani d . 1 . . C
H19A -.1542 .1676 .1521 .066 Uiso calc R 1 . . H
C19B -.4398(4) -.4534(3) .2710(2) .0509(10) Uani d . 1 . . C
H19B -.4401 -.5192 .2623 .061 Uiso calc R 1 . . H
C20A -.1724(4) .3162(3) .1554(2) .0497(9) Uani d . 1 . . C
H20A -.2395 .3383 .1231 .060 Uiso calc R 1 . . H
C20B -.5299(4) -.3770(4) .2433(2) .0521(10) Uani d . 1 . . C
H20B -.5922 -.3894 .2146 .063 Uiso calc R 1 . . H
C21A -.1239(3) .3845(3) .18635(19) .0385(7) Uani d . 1 . . C
H21A -.1594 .4539 .1752 .046 Uiso calc R 1 . . H
C21B -.5298(3) -.2826(3) .25718(19) .0399(8) Uani d . 1 . . C
H21B -.5938 -.2314 .2388 .048 Uiso calc R 1 . . H
C22 .2381(4) .3119(4) .0144(3) .0669(12) Uani d . 1 . . C
H22 .2939 .3145 .0544 .080 Uiso calc R 1 . . H

loop_
_atom_site_aniso_label
_atom_site_aniso_U_11
_atom_site_aniso_U_22
_atom_site_aniso_U_33
_atom_site_aniso_U_12
_atom_site_aniso_U_13
_atom_site_aniso_U_23
Ru1A .02573(11) .02453(13) .02353(11) -.00004(9) -.00183(8) -.00836(9)
Ru1B .02474(11) .03083(14) .02533(11) .00157(9) -.00238(9) -.01084(9)
Cl1A .0330(4) .0310(4) .0284(3) -.0038(3) .0032(3) -.0102(3)
Cl1B .0324(4) .0552(5) .0283(4) .0008(4) .0002(3) -.0114(3)
Cl2B .0425(4) .0415(5) .0407(4) .0035(4) -.0067(3) -.0126(4)
Cl2A .0467(5) .0424(5) .0440(5) .0031(4) .0011(4) -.0089(4)
Cl3 .0871(10) .185(2) .0696(9) -.0056(11) .0226(8) -.0127(11)
Cl4 .1119(11) .0629(8) .0812(9) .0103(8) .0014(8) -.0215(7)
Cl5 .0819(8) .0635(8) .0797(8) .0045(6) -.0153(7) -.0220(6)
O1A .0336(11) .0374(13) .0392(12) .0052(10) -.0052(9) -.0144(10)
O1B .0316(11) .0473(14) .0369(12) .0089(10) -.0043(9) -.0109(11)
O2A .0599(17) .0418(16) .0719(19) .0078(13) -.0058(14) -.0264(14)
O2B .083(2) .073(2) .069(2) -.0236(19) .0030(18) -.0032(18)
O3A .0461(16) .098(3) .075(2) -.0138(17) .0050(15) -.0199(19)
O3B .0577(18) .103(3) .0536(18) .0056(18) -.0188(15) .0044(18)
O4A .101(3) .079(3) .078(2) .031(2) .039(2) .0279(19)
O4B .066(2) .117(3) .084(2) .043(2) -.0243(18) -.054(2)
O5A .102(3) .084(3) .108(3) .012(2) -.015(2) -.069(2)
O5B .106(3) .067(2) .095(3) .001(2) -.017(2) -.050(2)
O6 .0502(16) .066(2) .0647(19) -.0063(15) -.0068(15) -.0125(16)
N1A .0320(12) .0270(13) .0261(12) -.0028(10) -.0039(10) -.0093(10)
N1B .0331(13) .0286(13) .0254(11) -.0015(10) -.0031(10) -.0104(10)
N2A .0236(11) .0276(13) .0233(11) -.0023(9) .0011(9) -.0078(9)
N2B .0445(15) .0320(15) .0291(13) -.0002(12) .0015(11) -.0153(11)
N3A .0290(12) .0267(13) .0267(12) .0020(10) -.0007(9) -.0100(10)
N3B .0227(11) .0307(13) .0253(11) -.0025(10) -.0016(9) -.0119(10)
N4A .0330(13) .0344(14) .0257(12) -.0032(11) -.0012(10) -.0140(10)
N4B .0273(12) .0370(15) .0272(12) -.0095(11) .0000(10) -.0113(11)
C1A .0332(15) .0379(18) .0306(15) -.0040(13) .0008(12) -.0125(13)
C1B .0315(15) .047(2) .0341(16) -.0034(14) -.0005(13) -.0166(15)
C2A .0413(18) .049(2) .0345(17) -.0131(16) .0068(14) -.0180(15)
C2B .0401(18) .057(2) .0387(18) -.0079(17) .0061(15) -.0197(17)
C3A .062(2) .047(2) .0249(15) -.0194(18) .0038(15) -.0089(14)
C3B .060(2) .046(2) .0289(16) -.0129(18) .0007(15) -.0119(15)
C4A .064(2) .0327(18) .0306(16) -.0078(16) -.0052(16) -.0029(14)
C4B .055(2) .0385(19) .0308(16) -.0026(16) -.0123(15) -.0097(14)
C5A .0429(17) .0293(16) .0276(14) -.0027(13) -.0068(13) -.0076(12)
C5B .0369(16) .0302(16) .0309(15) -.0014(13) -.0069(12) -.0089(12)
C6A .0488(19) .0313(18) .0379(17) .0083(15) -.0129(15) -.0082(14)
C6B .0397(18) .041(2) .0429(19) .0102(15) -.0116(15) -.0118(15)
C7A .0331(15) .0286(16) .0358(16) -.0053(12) .0019(12) -.0128(13)
C7B .065(2) .036(2) .0373(18) .0019(17) .0058(17) -.0151(15)
C8A .0399(17) .043(2) .0416(18) -.0105(15) -.0007(14) -.0201(16)
C8B .107(4) .039(2) .047(2) -.011(2) .016(2) -.0246(18)
C9A .0375(17) .053(2) .0366(17) -.0115(16) -.0045(14) -.0161(16)
C9B .103(4) .049(2) .045(2) -.036(2) .007(2) -.0252(19)
C10A .0294(15) .0424(19) .0336(16) -.0019(13) -.0034(12) -.0080(14)
C10B .063(2) .053(2) .0375(18) -.0264(19) .0007(17) -.0212(17)
C11A .0257(13) .0323(16) .0232(13) -.0027(12) .0017(10) -.0062(11)
C11B .0402(17) .0400(18) .0265(14) -.0118(14) .0022(12) -.0131(13)
C12A .0285(14) .0344(17) .0220(13) .0012(12) .0020(11) -.0074(12)
C12B .0271(14) .0393(17) .0255(13) -.0080(12) .0011(11) -.0133(12)
C13A .0348(16) .0358(18) .0308(15) .0056(14) -.0005(12) -.0062(13)
C13B .0253(14) .063(2) .0296(15) -.0036(15) -.0025(12) -.0210(15)
C14A .051(2) .0294(18) .0391(18) .0093(15) .0024(15) -.0027(14)
C14B .0295(15) .061(2) .0301(15) .0128(15) -.0053(12) -.0167(15)
C15A .053(2) .0274(17) .0399(18) .0036(15) .0012(15) -.0109(14)
C15B .0370(16) .0392(18) .0288(15) .0085(14) .0017(12) -.0136(13)
C16A .0378(16) .0293(16) .0290(14) -.0021(13) .0046(12) -.0105(12)
C16B .0282(14) .0324(16) .0251(13) -.0012(12) .0027(11) -.0127(12)
C17A .0403(17) .0344(17) .0306(15) -.0041(14) .0018(13) -.0165(13)
C17B .0310(15) .0352(17) .0269(14) -.0039(13) .0042(11) -.0135(12)
C18A .062(2) .040(2) .0387(18) -.0048(17) -.0001(17) -.0207(16)
C18B .0455(19) .0362(19) .0458(19) -.0068(15) .0079(15) -.0216(16)
C19A .066(3) .062(3) .047(2) -.022(2) -.0027(19) -.030(2)
C19B .059(2) .051(2) .051(2) -.025(2) .0170(18) -.0314(19)
C20A .050(2) .060(3) .047(2) -.0087(19) -.0115(17) -.0257(19)
C20B .049(2) .076(3) .042(2) -.029(2) .0046(16) -.032(2)
C21A .0367(17) .047(2) .0340(16) -.0031(15) -.0049(13) -.0166(15)
C21B .0339(16) .057(2) .0307(16) -.0146(15) -.0034(13) -.0155(15)
C22 .063(3) .076(3) .052(2) -.004(2) -.010(2) -.010(2)

loop_
_atom_type_symbol
_atom_type_description
_atom_type_scat_dispersion_real
_atom_type_scat_dispersion_imag
_atom_type_scat_source
C C .0033 .0016 'International Tables Vol C Tables 4.2.6.8 and 6.1.1.4'
H H .0000 .0000 'International Tables Vol C Tables 4.2.6.8 and 6.1.1.4'
N N .0061 .0033 'International Tables Vol C Tables 4.2.6.8 and 6.1.1.4'
O O .0106 .0060 'International Tables Vol C Tables 4.2.6.8 and 6.1.1.4'
Cl Cl .1484 .1585 'International Tables Vol C Tables 4.2.6.8 and 6.1.1.4'
Ru Ru -1.2594 .8363 'International Tables Vol C Tables 4.2.6.8 and 6.1.1.4'

loop_
_geom_angle_atom_site_label_1
_geom_angle_atom_site_label_2
_geom_angle_atom_site_label_3
_geom_angle
_geom_angle_publ_flag
Cl1A Ru1A O1A 92.50(7) no
Cl1A Ru1A N1A 170.75(7) no
Cl1A Ru1A N2A 92.08(7) no
Cl1A Ru1A N3A 88.14(7) no
Cl1A Ru1A N4A 87.90(7) no
O1A Ru1A N1A 78.27(9) no
O1A Ru1A N2A 103.23(9) no
O1A Ru1A N3A 177.51(9) no
O1A Ru1A N4A 97.80(10) no
N1A Ru1A N2A 90.62(9) no
N1A Ru1A N3A 101.06(10) no
N1A Ru1A N4A 92.75(10) no
N2A Ru1A N3A 79.14(10) no
N2A Ru1A N4A 158.94(10) no
N3A Ru1A N4A 79.81(10) no
Cl1B Ru1B O1B 91.32(7) no
Cl1B Ru1B N1B 169.29(7) no
Cl1B Ru1B N2B 89.95(8) no
Cl1B Ru1B N3B 89.21(7) no
Cl1B Ru1B N4B 90.95(7) no
O1B Ru1B N1B 78.44(9) no
O1B Ru1B N2B 101.24(10) no
O1B Ru1B N3B 179.18(9) no
O1B Ru1B N4B 99.67(10) no
N1B Ru1B N2B 95.05(10) no
N1B Ru1B N3B 101.00(10) no
N1B Ru1B N4B 87.75(10) no
N2B Ru1B N3B 79.39(10) no
N2B Ru1B N4B 159.05(10) no
N3B Ru1B N4B 79.69(10) no
O4B Cl2B O3B 109.2(2) no
O4B Cl2B O5B 108.9(2) no
O3B Cl2B O5B 111.4(2) no
O4B Cl2B O2B 109.6(2) no
O3B Cl2B O2B 108.5(2) no
O5B Cl2B O2B 109.3(2) no
O4A Cl2A O5A 111.6(3) no
O4A Cl2A O2A 109.15(19) no
O5A Cl2A O2A 109.9(2) no
O4A Cl2A O3A 108.6(2) no
O5A Cl2A O3A 107.1(2) no
O2A Cl2A O3A 110.4(2) no
C6A O1A Ru1A 115.2(2) no
C6B O1B Ru1B 114.9(2) no
H61 O6 H62 118(5) no
C1A N1A C5A 117.7(3) no
C1A N1A Ru1A 127.5(2) no
C5A N1A Ru1A 114.9(2) no
C1B N1B C5B 117.6(3) no
C1B N1B Ru1B 128.0(2) no
C5B N1B Ru1B 114.3(2) no
C7A N2A C11A 119.1(3) no
C7A N2A Ru1A 127.1(2) no
C11A N2A Ru1A 113.79(19) no
C7B N2B C11B 118.2(3) no
C7B N2B Ru1B 128.4(3) no
C11B N2B Ru1B 113.3(2) no
C12A N3A C16A 122.1(3) no
C12A N3A Ru1A 119.4(2) no
C16A N3A Ru1A 118.1(2) no
C12B N3B C16B 121.5(2) no
C12B N3B Ru1B 119.4(2) no
C16B N3B Ru1B 118.79(19) no
C21A N4A C17A 119.3(3) no
C21A N4A Ru1A 126.8(2) no
C17A N4A Ru1A 114.0(2) no
C21B N4B C17B 118.4(3) no
C21B N4B Ru1B 128.0(2) no
C17B N4B Ru1B 113.53(19) no
N1A C1A C2A 122.1(3) no
N1A C1A H1A 118.9 no
C2A C1A H1A 118.9 no
N1B C1B C2B 121.7(3) no
N1B C1B H1B 119.1 no
C2B C1B H1B 119.1 no
C1A C2A C3A 120.3(3) no
C1A C2A H2A 119.8 no
C3A C2A H2A 119.8 no
C3B C2B C1B 120.6(3) no
C3B C2B H2B 119.7 no
C1B C2B H2B 119.7 no
C2A C3A C4A 118.6(3) no
C2A C3A H3A 120.7 no
C4A C3A H3A 120.7 no
C4B C3B C2B 117.9(3) no
C4B C3B H3B 121.0 no
C2B C3B H3B 121.0 no
C3A C4A C5A 119.0(3) no
C3A C4A H4A 120.5 no
C5A C4A H4A 120.5 no
C5B C4B C3B 119.5(3) no
C5B C4B H4B 120.3 no
C3B C4B H4B 120.3 no
N1A C5A C4A 122.3(3) no
N1A C5A C6A 113.5(3) no
C4A C5A C6A 124.2(3) no
N1B C5B C4B 122.7(3) no
N1B C5B C6B 113.2(3) no
C4B C5B C6B 124.1(3) no
O1A C6A O1A2 109.0(7) no
O1A C6A C5A 118.1(3) no
O1A2 C6A C5A 132.4(7) no
O1A C6A H6A 120.9 no
O1A2 C6A H6A 13.6 no
C5A C6A H6A 120.9 no
O1B C6B C5B 118.8(3) no
O1B C6B H6B 120.6 no
C5B C6B H6B 120.6 no
N2A C7A C8A 121.6(3) no
N2A C7A H7A 119.2 no
C8A C7A H7A 119.2 no
N2B C7B C8B 122.3(4) no
N2B C7B H7B 118.9 no
C8B C7B H7B 118.9 no
C9A C8A C7A 119.3(3) no
C9A C8A H8A 120.4 no
C7A C8A H8A 120.4 no
C9B C8B C7B 119.6(4) no
C9B C8B H8B 120.2 no
C7B C8B H8B 120.2 no
C8A C9A C10A 119.8(3) no
C8A C9A H9A 120.1 no
C10A C9A H9A 120.1 no
C8B C9B C10B 119.2(4) no
C8B C9B H9B 120.4 no
C10B C9B H9B 120.4 no
C9A C10A C11A 119.0(3) no
C9A C10A H10A 120.5 no
C11A C10A H10A 120.5 no
C9B C10B C11B 119.4(4) no
C9B C10B H10B 120.3 no
C11B C10B H10B 120.3 no
N2A C11A C10A 121.2(3) no
N2A C11A C12A 114.8(2) no
C10A C11A C12A 124.0(3) no
N2B C11B C10B 121.4(3) no
N2B C11B C12B 114.8(3) no
C10B C11B C12B 123.9(3) no
N3A C12A C13A 119.8(3) no
N3A C12A C11A 112.8(2) no
C13A C12A C11A 127.3(3) no
N3B C12B C13B 119.6(3) no
N3B C12B C11B 113.0(3) no
C13B C12B C11B 127.4(3) no
C14A C13A C12A 118.3(3) no
C14A C13A H13A 120.8 no
C12A C13A H13A 120.8 no
C14B C13B C12B 119.5(3) no
C14B C13B H13B 120.3 no
C12B C13B H13B 120.3 no
C15A C14A C13A 121.0(3) no
C15A C14A H14A 119.5 no
C13A C14A H14A 119.5 no
C13B C14B C15B 120.4(3) no
C13B C14B H14B 119.8 no
C15B C14B H14B 119.8 no
C14A C15A C16A 118.9(3) no
C14A C15A H15A 120.6 no
C16A C15A H15A 120.6 no
C14B C15B C16B 119.4(3) no
C14B C15B H15B 120.3 no
C16B C15B H15B 120.3 no
N3A C16A C15A 119.8(3) no
N3A C16A C17A 113.1(3) no
C15A C16A C17A 127.1(3) no
N3B C16B C15B 119.7(3) no
N3B C16B C17B 113.1(2) no
C15B C16B C17B 127.2(3) no
N4A C17A C18A 120.6(3) no
N4A C17A C16A 114.8(3) no
C18A C17A C16A 124.6(3) no
N4B C17B C18B 121.4(3) no
N4B C17B C16B 114.7(3) no
C18B C17B C16B 123.9(3) no
C19A C18A C17A 119.0(4) no
C19A C18A H18A 120.5 no
C17A C18A H18A 120.5 no
C19B C18B C17B 119.2(3) no
C19B C18B H18B 120.4 no
C17B C18B H18B 120.4 no
C20A C19A C18A 120.2(4) no
C20A C19A H19A 119.9 no
C18A C19A H19A 119.9 no
C20B C19B C18B 119.0(3) no
C20B C19B H19B 120.5 no
C18B C19B H19B 120.5 no
C19A C20A C21A 118.5(4) no
C19A C20A H20A 120.8 no
C21A C20A H20A 120.8 no
C19B C20B C21B 120.1(3) no
C19B C20B H20B 120.0 no
C21B C20B H20B 120.0 no
N4A C21A C20A 122.5(4) no
N4A C21A H21A 118.8 no
C20A C21A H21A 118.8 no
N4B C21B C20B 121.9(3) no
N4B C21B H21B 119.1 no
C20B C21B H21B 119.1 no
Cl3 C22 Cl4 111.6(3) no
Cl3 C22 Cl5 110.4(3) no
Cl4 C22 Cl5 109.4(3) no
Cl3 C22 H22 108.4 no
Cl4 C22 H22 108.4 no
Cl5 C22 H22 108.4 no

loop_
_geom_bond_atom_site_label_1
_geom_bond_atom_site_label_2
_geom_bond_site_symmetry_2
_geom_bond_distance
_geom_bond_publ_flag
Ru1A Cl1A . 2.3863(7) no
Ru1A O1A . 2.071(2) no
Ru1A N1A . 2.042(2) no
Ru1A N2A . 2.074(2) no
Ru1A N3A . 1.956(2) no
Ru1A N4A . 2.051(2) no
Ru1B Cl1B . 2.3963(8) no
Ru1B O1B . 2.079(2) no
Ru1B N1B . 2.034(2) no
Ru1B N2B . 2.072(3) no
Ru1B N3B . 1.948(2) no
Ru1B N4B . 2.065(3) no
Cl2B O4B . 1.415(3) no
Cl2B O3B . 1.421(3) no
Cl2B O5B . 1.422(3) no
Cl2B O2B . 1.432(3) no
Cl2A O4A . 1.408(3) no
Cl2A O5A . 1.414(3) no
Cl2A O2A . 1.430(3) no
Cl2A O3A . 1.433(3) no
Cl3 C22 . 1.737(5) no
Cl4 C22 . 1.748(5) no
Cl5 C22 . 1.760(5) no
O1A C6A . 1.260(4) no
O1B C6B . 1.239(4) no
O6 H61 . .93(3) no
O6 H62 . .93(3) no
N1A C1A . 1.342(4) no
N1A C5A . 1.360(4) no
N1B C1B . 1.345(4) no
N1B C5B . 1.370(4) no
N2A C7A . 1.346(4) no
N2A C11A . 1.365(4) no
N2B C7B . 1.345(4) no
N2B C11B . 1.376(4) no
N3A C12A . 1.355(4) no
N3A C16A . 1.357(4) no
N3B C12B . 1.355(4) no
N3B C16B . 1.358(4) no
N4A C21A . 1.341(4) no
N4A C17A . 1.357(4) no
N4B C21B . 1.346(4) no
N4B C17B . 1.370(4) no
C1A C2A . 1.371(4) no
C1A H1A . .9500 no
C1B C2B . 1.388(5) no
C1B H1B . .9500 no
C2A C3A . 1.373(5) no
C2A H2A . .9500 no
C2B C3B . 1.386(5) no
C2B H2B . .9500 no
C3A C4A . 1.375(5) no
C3A H3A . .9500 no
C3B C4B . 1.382(5) no
C3B H3B . .9500 no
C4A C5A . 1.384(4) no
C4A H4A . .9500 no
C4B C5B . 1.380(4) no
C4B H4B . .9500 no
C5A C6A . 1.456(5) no
C5B C6B . 1.458(5) no
C6A O1A2 . 1.316(14) no
C6A H6A . .9500 no
C6B H6B . .9500 no
C7A C8A . 1.388(4) no
C7A H7A . .9500 no
C7B C8B . 1.386(6) no
C7B H7B . .9500 no
C8A C9A . 1.370(5) no
C8A H8A . .9500 no
C8B C9B . 1.375(7) no
C8B H8B . .9500 no
C9A C10A . 1.385(5) no
C9A H9A . .9500 no
C9B C10B . 1.385(6) no
C9B H9B . .9500 no
C10A C11A . 1.387(4) no
C10A H10A . .9500 no
C10B C11B . 1.388(5) no
C10B H10B . .9500 no
C11A C12A . 1.471(4) no
C11B C12B . 1.463(5) no
C12A C13A . 1.394(4) no
C12B C13B . 1.390(4) no
C13A C14A . 1.391(5) no
C13A H13A . .9500 no
C13B C14B . 1.371(5) no
C13B H13B . .9500 no
C14A C15A . 1.385(5) no
C14A H14A . .9500 no
C14B C15B . 1.375(5) no
C14B H14B . .9500 no
C15A C16A . 1.385(4) no
C15A H15A . .9500 no
C15B C16B . 1.387(4) no
C15B H15B . .9500 no
C16A C17A . 1.469(4) no
C16B C17B . 1.468(4) no
C17A C18A . 1.392(5) no
C17B C18B . 1.389(4) no
C18A C19A . 1.385(6) no
C18A H18A . .9500 no
C18B C19B . 1.380(5) no
C18B H18B . .9500 no
C19A C20A . 1.365(6) no
C19A H19A . .9500 no
C19B C20B . 1.376(6) no
C19B H19B . .9500 no
C20A C21A . 1.383(5) no
C20A H20A . .9500 no
C20B C21B . 1.377(5) no
C20B H20B . .9500 no
C21A H21A . .9500 no
C21B H21B . .9500 no
C22 H22 . 1.0000 no

loop_
_geom_hbond_atom_site_label_D
_geom_hbond_atom_site_label_H
_geom_hbond_atom_site_label_A
_geom_hbond_distance_DH
_geom_hbond_distance_HA
_geom_hbond_distance_DA
_geom_hbond_angle_DHA
_geom_hbond_publ_flag
O6 H61 O5B .93(3) 2.13(4) 3.034(5) 161(5) yes
O6 H62 Cl1B .93(3) 2.37(4) 3.300(3) 175(5) yes
C22 H22 O3A 1.00 2.25 3.174(6) 153.2 yes

loop_
_geom_torsion_atom_site_label_1
_geom_torsion_atom_site_label_2
_geom_torsion_atom_site_label_3
_geom_torsion_atom_site_label_4
_geom_torsion
_geom_torsion_publ_flag
N1A Ru1A O1A C6A 1.4(2) no
N4A Ru1A O1A C6A -89.8(2) no
N2A Ru1A O1A C6A 89.2(2) no
Cl1A Ru1A O1A C6A -178.0(2) no
N1B Ru1B O1B C6B 4.3(3) no
N4B Ru1B O1B C6B -81.4(3) no
N2B Ru1B O1B C6B 97.2(3) no
Cl1B Ru1B O1B C6B -172.6(3) no
N3A Ru1A N1A C1A -3.5(3) no
N4A Ru1A N1A C1A -83.6(3) no
O1A Ru1A N1A C1A 179.0(3) no
N2A Ru1A N1A C1A 75.6(3) no
N3A Ru1A N1A C5A 177.5(2) no
N4A Ru1A N1A C5A 97.3(2) no
O1A Ru1A N1A C5A -.1(2) no
N2A Ru1A N1A C5A -103.4(2) no
N3B Ru1B N1B C1B -2.0(3) no
N4B Ru1B N1B C1B -81.0(3) no
N2B Ru1B N1B C1B 78.2(3) no
O1B Ru1B N1B C1B 178.6(3) no
Cl1B Ru1B N1B C1B -164.2(3) no
N3B Ru1B N1B C5B 173.6(2) no
N4B Ru1B N1B C5B 94.5(2) no
N2B Ru1B N1B C5B -106.3(2) no
O1B Ru1B N1B C5B -5.8(2) no
Cl1B Ru1B N1B C5B 11.3(6) no
N3A Ru1A N2A C7A 179.5(3) no
N1A Ru1A N2A C7A 78.4(2) no
N4A Ru1A N2A C7A 177.6(3) no
O1A Ru1A N2A C7A .3(3) no
Cl1A Ru1A N2A C7A -92.8(2) no
N3A Ru1A N2A C11A -2.15(19) no
N1A Ru1A N2A C11A -103.29(19) no
N4A Ru1A N2A C11A -4.0(4) no
O1A Ru1A N2A C11A 178.61(18) no
Cl1A Ru1A N2A C11A 85.55(18) no
N3B Ru1B N2B C7B 179.1(3) no
N1B Ru1B N2B C7B 78.8(3) no
N4B Ru1B N2B C7B 175.8(3) no
O1B Ru1B N2B C7B -.3(3) no
Cl1B Ru1B N2B C7B -91.7(3) no
N3B Ru1B N2B C11B -1.6(2) no
N1B Ru1B N2B C11B -101.9(2) no
N4B Ru1B N2B C11B -5.0(4) no
O1B Ru1B N2B C11B 178.9(2) no
Cl1B Ru1B N2B C11B 87.6(2) no
N1A Ru1A N3A C12A 92.2(2) no
N4A Ru1A N3A C12A -177.0(2) no
N2A Ru1A N3A C12A 3.7(2) no
Cl1A Ru1A N3A C12A -88.8(2) no
N1A Ru1A N3A C16A -95.1(2) no
N4A Ru1A N3A C16A -4.3(2) no
N2A Ru1A N3A C16A 176.4(2) no
Cl1A Ru1A N3A C16A 83.9(2) no
N1B Ru1B N3B C12B 96.9(2) no
N4B Ru1B N3B C12B -177.5(2) no
N2B Ru1B N3B C12B 3.7(2) no
Cl1B Ru1B N3B C12B -86.4(2) no
N1B Ru1B N3B C16B -89.9(2) no
N4B Ru1B N3B C16B -4.3(2) no
N2B Ru1B N3B C16B 176.9(2) no
Cl1B Ru1B N3B C16B 86.8(2) no
N3A Ru1A N4A C21A -179.5(3) no
N1A Ru1A N4A C21A -78.7(3) no
O1A Ru1A N4A C21A -.2(3) no
N2A Ru1A N4A C21A -177.6(2) no
Cl1A Ru1A N4A C21A 92.0(3) no
N3A Ru1A N4A C17A 2.0(2) no
N1A Ru1A N4A C17A 102.7(2) no
O1A Ru1A N4A C17A -178.8(2) no
N2A Ru1A N4A C17A 3.8(4) no
Cl1A Ru1A N4A C17A -86.5(2) no
N3B Ru1B N4B C21B -174.9(3) no
N1B Ru1B N4B C21B -73.3(3) no
N2B Ru1B N4B C21B -171.6(3) no
O1B Ru1B N4B C21B 4.6(3) no
Cl1B Ru1B N4B C21B 96.1(2) no
N3B Ru1B N4B C17B 2.1(2) no
N1B Ru1B N4B C17B 103.7(2) no
N2B Ru1B N4B C17B 5.4(4) no
O1B Ru1B N4B C17B -178.46(19) no
Cl1B Ru1B N4B C17B -86.96(19) no
C5A N1A C1A C2A 1.1(4) no
Ru1A N1A C1A C2A -177.9(2) no
C5B N1B C1B C2B -1.2(5) no
Ru1B N1B C1B C2B 174.3(3) no
N1A C1A C2A C3A -.8(5) no
N1B C1B C2B C3B .1(6) no
C1A C2A C3A C4A .2(5) no
C1B C2B C3B C4B .8(6) no
C2A C3A C4A C5A .1(5) no
C2B C3B C4B C5B -.6(5) no
C1A N1A C5A C4A -.8(4) no
Ru1A N1A C5A C4A 178.3(3) no
C1A N1A C5A C6A 179.8(3) no
Ru1A N1A C5A C6A -1.1(3) no
C3A C4A C5A N1A .2(5) no
C3A C4A C5A C6A 179.6(3) no
C1B N1B C5B C4B 1.4(5) no
Ru1B N1B C5B C4B -174.6(3) no
C1B N1B C5B C6B -177.5(3) no
Ru1B N1B C5B C6B 6.5(3) no
C3B C4B C5B N1B -.5(5) no
C3B C4B C5B C6B 178.2(3) no
Ru1A O1A C6A O1A2 170.3(7) no
Ru1A O1A C6A C5A -2.5(4) no
N1A C5A C6A O1A 2.4(4) no
C4A C5A C6A O1A -177.0(3) no
N1A C5A C6A O1A2 -168.4(9) no
C4A C5A C6A O1A2 12.2(10) no
Ru1B O1B C6B C5B -2.0(4) no
N1B C5B C6B O1B -3.0(5) no
C4B C5B C6B O1B 178.2(3) no
C11A N2A C7A C8A -1.8(4) no
Ru1A N2A C7A C8A 176.5(2) no
C11B N2B C7B C8B -.8(5) no
Ru1B N2B C7B C8B 178.4(3) no
N2A C7A C8A C9A 1.8(5) no
N2B C7B C8B C9B .9(6) no
C7A C8A C9A C10A -.1(5) no
C7B C8B C9B C10B -.5(6) no
C8A C9A C10A C11A -1.6(5) no
C8B C9B C10B C11B .0(6) no
C7A N2A C11A C10A .1(4) no
Ru1A N2A C11A C10A -178.4(2) no
C7A N2A C11A C12A 179.0(3) no
Ru1A N2A C11A C12A .5(3) no
C9A C10A C11A N2A 1.6(4) no
C9A C10A C11A C12A -177.2(3) no
C7B N2B C11B C10B .3(5) no
Ru1B N2B C11B C10B -179.0(3) no
C7B N2B C11B C12B 178.9(3) no
Ru1B N2B C11B C12B -.4(3) no
C9B C10B C11B N2B .0(5) no
C9B C10B C11B C12B -178.4(3) no
C16A N3A C12A C13A .8(4) no
Ru1A N3A C12A C13A 173.2(2) no
C16A N3A C12A C11A -176.8(3) no
Ru1A N3A C12A C11A -4.4(3) no
N2A C11A C12A N3A 2.3(4) no
C10A C11A C12A N3A -178.8(3) no
N2A C11A C12A C13A -175.0(3) no
C10A C11A C12A C13A 3.9(5) no
C16B N3B C12B C13B -.5(4) no
Ru1B N3B C12B C13B 172.6(2) no
C16B N3B C12B C11B -178.0(3) no
Ru1B N3B C12B C11B -4.9(3) no
N2B C11B C12B N3B 3.3(4) no
C10B C11B C12B N3B -178.2(3) no
N2B C11B C12B C13B -174.0(3) no
C10B C11B C12B C13B 4.6(5) no
N3A C12A C13A C14A -.7(4) no
C11A C12A C13A C14A 176.5(3) no
N3B C12B C13B C14B .4(4) no
C11B C12B C13B C14B 177.5(3) no
C12A C13A C14A C15A .4(5) no
C12B C13B C14B C15B .6(5) no
C13A C14A C15A C16A .0(5) no
C13B C14B C15B C16B -1.4(5) no
C12A N3A C16A C15A -.4(4) no
Ru1A N3A C16A C15A -172.9(2) no
C12A N3A C16A C17A 178.1(3) no
Ru1A N3A C16A C17A 5.6(3) no
C14A C15A C16A N3A .0(5) no
C14A C15A C16A C17A -178.2(3) no
C12B N3B C16B C15B -.4(4) no
Ru1B N3B C16B C15B -173.5(2) no
C12B N3B C16B C17B 178.6(2) no
Ru1B N3B C16B C17B 5.5(3) no
C14B C15B C16B N3B 1.3(4) no
C14B C15B C16B C17B -177.5(3) no
C21A N4A C17A C18A .3(5) no
Ru1A N4A C17A C18A 179.0(2) no
C21A N4A C17A C16A -178.3(3) no
Ru1A N4A C17A C16A .4(3) no
N3A C16A C17A N4A -3.7(4) no
C15A C16A C17A N4A 174.6(3) no
N3A C16A C17A C18A 177.7(3) no
C15A C16A C17A C18A -3.9(5) no
C21B N4B C17B C18B -.9(4) no
Ru1B N4B C17B C18B -178.2(2) no
C21B N4B C17B C16B 177.5(3) no
Ru1B N4B C17B C16B .2(3) no
N3B C16B C17B N4B -3.5(4) no
C15B C16B C17B N4B 175.4(3) no
N3B C16B C17B C18B 174.8(3) no
C15B C16B C17B C18B -6.3(5) no
N4A C17A C18A C19A -.6(5) no
C16A C17A C18A C19A 177.9(3) no
N4B C17B C18B C19B 1.4(5) no
C16B C17B C18B C19B -176.8(3) no
C17A C18A C19A C20A .9(6) no
C17B C18B C19B C20B -.4(5) no
C18A C19A C20A C21A -.8(6) no
C18B C19B C20B C21B -1.0(5) no
C17A N4A C21A C20A -.3(5) no
Ru1A N4A C21A C20A -178.8(3) no
C19A C20A C21A N4A .6(6) no
C17B N4B C21B C20B -.6(5) no
Ru1B N4B C21B C20B 176.3(2) no
C19B C20B C21B N4B 1.5(5) no
